data_7130713
loop_
_publ_author_name
'Smedley, Christopher J.'

_publ_section_title
;
 A Diversity Oriented Clicking Strategy: The Stereoselective Synthesis of
 Highly-Functionalised Olefins from 2-Substituted-Alkynyl-1-Sulfonyl
 Fluorides
;
_journal_name_full 'Chemical Communications'
_journal_paper_doi 10.1039/D2CC04473K
_journal_year 2022
_chemical_formula_sum 'C15 H20 F N O5 S'
_chemical_formula_weight 345.38
_space_group_crystal_system monoclinic
_space_group_IT_number 14
_space_group_name_Hall '-P 2ybc'
_space_group_name_H-M_alt 'P 1 21/c 1'
_atom_sites_solution_hydrogens geom
_audit_creation_method SHELXL-2013
_audit_update_record
;
2021-11-07 deposited with the CCDC.	2022-09-14 downloaded from the CCDC.
;
_cell_angle_alpha 90
_cell_angle_beta 107.954(6)
_cell_angle_gamma 90
_cell_formula_units_Z 4
_cell_length_a 8.4205(19)
_cell_length_b 19.723(5)
_cell_length_c 10.592(2)
_cell_measurement_reflns_used 3675
_cell_measurement_temperature 293(2)
_cell_measurement_theta_max 54.390
_cell_measurement_theta_min 5.091
_cell_volume 1673.4(7)
_computing_cell_refinement 'Bruker SAINT'
_computing_data_collection 'Bruker APEX2'
_computing_data_reduction 'Bruker SAINT'
_computing_molecular_graphics 'Bruker SHELXTL'
_computing_publication_material 'Bruker SHELXTL'
_computing_structure_refinement 'SHELXL-2013 (Sheldrick, 2013)'
_computing_structure_solution 'SHELXS-97 (Sheldrick 2008)'
_diffrn_ambient_temperature 293(2)
_diffrn_measured_fraction_theta_full 1.013
_diffrn_measured_fraction_theta_max 1.040
_diffrn_measurement_device_type 'Bruker APEX-II CCD'
_diffrn_measurement_method '\f and \w scans'
_diffrn_radiation_type MoK\a
_diffrn_radiation_wavelength 0.71073
_diffrn_reflns_av_R_equivalents 0.0679
_diffrn_reflns_av_unetI/netI 0.0534
_diffrn_reflns_Laue_measured_fraction_full 1.013
_diffrn_reflns_Laue_measured_fraction_max 1.040
_diffrn_reflns_limit_h_max 10
_diffrn_reflns_limit_h_min -10
_diffrn_reflns_limit_k_max 23
_diffrn_reflns_limit_k_min -23
_diffrn_reflns_limit_l_max 12
_diffrn_reflns_limit_l_min -12
_diffrn_reflns_number 16281
_diffrn_reflns_point_group_measured_fraction_full 1.013
_diffrn_reflns_point_group_measured_fraction_max 1.040
_diffrn_reflns_theta_full 25.242
_diffrn_reflns_theta_max 24.997
_diffrn_reflns_theta_min 2.021
_exptl_absorpt_coefficient_mu 0.227
_exptl_absorpt_correction_T_max 0.7456
_exptl_absorpt_correction_T_min 0.6126
_exptl_absorpt_correction_type multi-scan
_exptl_absorpt_process_details sadabs
_exptl_crystal_colour green
_exptl_crystal_density_diffrn 1.371
_exptl_crystal_description prismatic
_exptl_crystal_F_000 728
_exptl_crystal_size_max 0.160
_exptl_crystal_size_mid 0.100
_exptl_crystal_size_min 0.050
_refine_diff_density_max 0.923
_refine_diff_density_min -0.423
_refine_diff_density_rms 0.127
_refine_ls_extinction_method none
_refine_ls_goodness_of_fit_ref 1.676
_refine_ls_hydrogen_treatment constr
_refine_ls_matrix_type full
_refine_ls_number_parameters 213
_refine_ls_number_reflns 2942
_refine_ls_number_restraints 0
_refine_ls_restrained_S_all 1.676
_refine_ls_R_factor_all 0.1779
_refine_ls_R_factor_gt 0.1343
_refine_ls_shift/su_max 0.004
_refine_ls_shift/su_mean 0.000
_refine_ls_structure_factor_coef Fsqd
_refine_ls_weighting_details 'w=1/[\s^2^(Fo^2^)+(0.2000P)^2^] where P=(Fo^2^+2Fc^2^)/3'
_refine_ls_weighting_scheme calc
_refine_ls_wR_factor_gt 0.4049
_refine_ls_wR_factor_ref 0.4419
_reflns_Friedel_coverage 0.000
_reflns_number_gt 1963
_reflns_number_total 2942
_reflns_threshold_expression 'I > 2\s(I)'
_cod_data_source_file d2cc04473k2.cif
_cod_data_source_block mo_d8v20433_0m
_cod_original_sg_symbol_H-M 'P 21/c'
_cod_database_code 7130713
_shelx_space_group_comment
; 
The symmetry employed for this shelxl refinement is uniquely defined 
by the following loop, which should always be used as a source of 
symmetry information in preference to the above space-group names. 
They are only intended as comments. 
;
_shelx_estimated_absorpt_t_min 0.965
_shelx_estimated_absorpt_t_max 0.989
_shelxl_version_number 2013-4

loop_
_space_group_symop_operation_xyz
'x, y, z'
'-x, y+1/2, -z+1/2'
'-x, -y, -z'
'x, -y-1/2, z-1/2'

loop_
_atom_site_label
_atom_site_type_symbol
_atom_site_fract_x
_atom_site_fract_y
_atom_site_fract_z
_atom_site_U_iso_or_equiv
_atom_site_adp_type
_atom_site_occupancy
_atom_site_site_symmetry_order
_atom_site_calc_flag
_atom_site_refinement_flags_posn
_atom_site_refinement_flags_adp
_atom_site_refinement_flags_occupancy
_atom_site_disorder_assembly
_atom_site_disorder_group
S1 S 0.6538(3) 0.17457(12) 0.3125(2) 0.0591(9) Uani 1 1 d . . . . .
F1 F 0.7293(9) 0.1974(4) 0.2010(7) 0.096(2) Uani 1 1 d . . . . .
O1 O 0.4054(9) 0.2863(3) 0.4392(6) 0.0632(18) Uani 1 1 d . . . . .
O2 O 0.7404(8) 0.5050(3) 0.4525(6) 0.0589(17) Uani 1 1 d . . . . .
O3 O 0.7603(9) 0.5147(3) 0.2126(6) 0.0647(18) Uani 1 1 d . . . . .
O4 O 0.7676(10) 0.1995(5) 0.4290(8) 0.095(3) Uani 1 1 d . . . . .
O5 O 0.6372(9) 0.1038(4) 0.2941(8) 0.085(2) Uani 1 1 d . . . . .
N1 N 0.1766(9) 0.2015(3) 0.1583(7) 0.0510(18) Uani 1 1 d . . . . .
C1 C 0.5762(14) 0.3461(5) 0.1892(10) 0.065(3) Uani 1 1 d . . . . .
H1 H 0.5425 0.3106 0.1289 0.079 Uiso 1 1 calc R U . . .
C2 C 0.6384(13) 0.4034(5) 0.1524(10) 0.069(3) Uani 1 1 d . . . . .
H2 H 0.6434 0.4078 0.0662 0.082 Uiso 1 1 calc R U . . .
C3 C 0.6951(11) 0.4561(4) 0.2430(9) 0.053(2) Uani 1 1 d . . . . .
C4 C 0.6815(10) 0.4512(4) 0.3689(9) 0.049(2) Uani 1 1 d . . . . .
C5 C 0.6114(11) 0.3936(4) 0.4048(8) 0.052(2) Uani 1 1 d . . . . .
H5 H 0.5970 0.3908 0.4883 0.062 Uiso 1 1 calc R U . . .
C6 C 0.5623(12) 0.3396(4) 0.3153(8) 0.051(2) Uani 1 1 d . . . . .
C7 C 0.4753(11) 0.2817(4) 0.3524(9) 0.051(2) Uani 1 1 d . . . . .
C8 C 0.4713(10) 0.2150(4) 0.2815(9) 0.049(2) Uani 1 1 d . . . . .
C9 C 0.3328(10) 0.1795(4) 0.2032(9) 0.053(2) Uani 1 1 d . . . . .
H9 H 0.3520 0.1355 0.1798 0.063 Uiso 1 1 calc R U . . .
C10 C 0.1253(15) 0.2704(5) 0.1777(13) 0.088(4) Uani 1 1 d . . . . .
H10A H 0.1385 0.2775 0.2700 0.131 Uiso 1 1 calc R U . . .
H10B H 0.0104 0.2768 0.1268 0.131 Uiso 1 1 calc R U . . .
H10C H 0.1934 0.3023 0.1491 0.131 Uiso 1 1 calc R U . . .
C11 C 0.0430(13) 0.1552(5) 0.0797(14) 0.079(3) Uani 1 1 d . . . . .
H11A H 0.0324 0.1595 -0.0128 0.118 Uiso 1 1 calc R U . . .
H11B H -0.0610 0.1670 0.0936 0.118 Uiso 1 1 calc R U . . .
H11C H 0.0714 0.1093 0.1076 0.118 Uiso 1 1 calc R U . . .
C12 C 0.7484(12) 0.4982(5) 0.5868(8) 0.056(2) Uani 1 1 d . . . . .
H12A H 0.8135 0.4583 0.6241 0.068 Uiso 1 1 calc R U . . .
H12B H 0.6368 0.4922 0.5931 0.068 Uiso 1 1 calc R U . . .
C13 C 0.8270(14) 0.5596(6) 0.6642(11) 0.078(3) Uani 1 1 d . . . . .
H13A H 0.7473 0.5960 0.6465 0.117 Uiso 1 1 calc R U . . .
H13B H 0.9221 0.5730 0.6384 0.117 Uiso 1 1 calc R U . . .
H13C H 0.8618 0.5493 0.7573 0.117 Uiso 1 1 calc R U . . .
C14 C 0.7783(14) 0.5206(6) 0.0817(10) 0.069(3) Uani 1 1 d . . . . .
H14A H 0.6696 0.5200 0.0147 0.083 Uiso 1 1 calc R U . . .
H14B H 0.8436 0.4831 0.0650 0.083 Uiso 1 1 calc R U . . .
C15 C 0.8658(19) 0.5872(7) 0.0772(12) 0.098(4) Uani 1 1 d . . . . .
H15A H 0.8998 0.5888 -0.0014 0.147 Uiso 1 1 calc R U . . .
H15B H 0.9622 0.5910 0.1541 0.147 Uiso 1 1 calc R U . . .
H15C H 0.7909 0.6240 0.0759 0.147 Uiso 1 1 calc R U . . .

loop_
_atom_site_aniso_label
_atom_site_aniso_U_11
_atom_site_aniso_U_22
_atom_site_aniso_U_33
_atom_site_aniso_U_23
_atom_site_aniso_U_13
_atom_site_aniso_U_12
S1 0.0545(14) 0.0604(16) 0.0579(14) -0.0065(11) 0.0108(11) 0.0097(10)
F1 0.091(5) 0.107(5) 0.104(5) 0.010(4) 0.051(4) 0.014(4)
O1 0.081(5) 0.055(4) 0.061(4) -0.010(3) 0.032(4) -0.011(3)
O2 0.083(4) 0.040(3) 0.054(4) -0.006(3) 0.022(3) -0.007(3)
O3 0.088(5) 0.054(4) 0.059(4) 0.008(3) 0.032(3) -0.011(3)
O4 0.075(5) 0.110(6) 0.074(5) -0.020(5) -0.013(4) 0.027(4)
O5 0.072(4) 0.059(4) 0.122(7) -0.009(4) 0.026(5) 0.017(3)
N1 0.053(4) 0.047(4) 0.048(4) -0.007(3) 0.008(3) -0.009(3)
C1 0.089(7) 0.052(5) 0.058(6) -0.007(4) 0.028(5) -0.021(5)
C2 0.088(7) 0.065(6) 0.056(6) -0.001(5) 0.028(5) -0.010(5)
C3 0.059(5) 0.044(5) 0.052(5) 0.006(4) 0.010(4) 0.004(4)
C4 0.044(4) 0.041(4) 0.060(5) 0.000(4) 0.013(4) -0.001(4)
C5 0.071(6) 0.040(5) 0.046(4) 0.012(4) 0.020(4) 0.011(4)
C6 0.076(6) 0.031(4) 0.039(4) 0.000(3) 0.006(4) -0.007(4)
C7 0.051(5) 0.041(5) 0.052(5) -0.004(4) 0.005(4) 0.003(4)
C8 0.048(5) 0.042(4) 0.054(5) -0.002(4) 0.009(4) 0.002(3)
C9 0.050(5) 0.046(5) 0.062(5) 0.001(4) 0.017(4) -0.003(4)
C10 0.079(7) 0.052(6) 0.102(9) -0.016(6) -0.016(7) 0.026(5)
C11 0.053(6) 0.066(6) 0.115(9) -0.013(6) 0.023(6) -0.011(5)
C12 0.062(6) 0.055(5) 0.047(5) -0.008(4) 0.009(4) 0.005(4)
C13 0.086(7) 0.070(7) 0.072(7) -0.014(5) 0.016(6) 0.000(6)
C14 0.083(7) 0.075(7) 0.054(5) 0.006(5) 0.027(5) 0.011(5)
C15 0.141(11) 0.093(9) 0.076(8) 0.016(6) 0.057(8) -0.026(8)

loop_
_atom_type_symbol
_atom_type_description
_atom_type_scat_dispersion_real
_atom_type_scat_dispersion_imag
_atom_type_scat_source
C C 0.0033 0.0016 'International Tables Vol C Tables 4.2.6.8 and 6.1.1.4'
H H 0.0000 0.0000 'International Tables Vol C Tables 4.2.6.8 and 6.1.1.4'
F F 0.0171 0.0103 'International Tables Vol C Tables 4.2.6.8 and 6.1.1.4'
N N 0.0061 0.0033 'International Tables Vol C Tables 4.2.6.8 and 6.1.1.4'
O O 0.0106 0.0060 'International Tables Vol C Tables 4.2.6.8 and 6.1.1.4'
S S 0.1246 0.1234 'International Tables Vol C Tables 4.2.6.8 and 6.1.1.4'

loop_
_geom_angle_atom_site_label_1
_geom_angle_atom_site_label_2
_geom_angle_atom_site_label_3
_geom_angle
_geom_angle_site_symmetry_1
_geom_angle_site_symmetry_3
_geom_angle_publ_flag
O4 S1 O5 118.8(5) . . ?
O4 S1 F1 103.7(5) . . ?
O5 S1 F1 103.0(5) . . ?
O4 S1 C8 110.1(5) . . ?
O5 S1 C8 113.5(4) . . ?
F1 S1 C8 106.0(4) . . ?
C4 O2 C12 118.1(7) . . ?
C3 O3 C14 117.7(7) . . ?
C9 N1 C10 124.0(7) . . ?
C9 N1 C11 119.6(8) . . ?
C10 N1 C11 116.4(8) . . ?
C2 C1 C6 120.7(9) . . ?
C2 C1 H1 119.6 . . ?
C6 C1 H1 119.6 . . ?
C1 C2 C3 120.3(9) . . ?
C1 C2 H2 119.8 . . ?
C3 C2 H2 119.8 . . ?
O3 C3 C4 116.7(8) . . ?
O3 C3 C2 123.1(8) . . ?
C4 C3 C2 120.1(8) . . ?
O2 C4 C3 116.7(7) . . ?
O2 C4 C5 123.8(8) . . ?
C3 C4 C5 119.5(8) . . ?
C4 C5 C6 120.0(8) . . ?
C4 C5 H5 120.0 . . ?
C6 C5 H5 120.0 . . ?
C1 C6 C5 119.2(8) . . ?
C1 C6 C7 121.7(8) . . ?
C5 C6 C7 118.5(8) . . ?
O1 C7 C6 121.9(7) . . ?
O1 C7 C8 119.4(8) . . ?
C6 C7 C8 118.7(8) . . ?
C9 C8 C7 128.3(8) . . ?
C9 C8 S1 115.3(6) . . ?
C7 C8 S1 116.1(6) . . ?
N1 C9 C8 127.2(8) . . ?
N1 C9 H9 116.4 . . ?
C8 C9 H9 116.4 . . ?
N1 C10 H10A 109.5 . . ?
N1 C10 H10B 109.5 . . ?
H10A C10 H10B 109.5 . . ?
N1 C10 H10C 109.5 . . ?
H10A C10 H10C 109.5 . . ?
H10B C10 H10C 109.5 . . ?
N1 C11 H11A 109.5 . . ?
N1 C11 H11B 109.5 . . ?
H11A C11 H11B 109.5 . . ?
N1 C11 H11C 109.5 . . ?
H11A C11 H11C 109.5 . . ?
H11B C11 H11C 109.5 . . ?
O2 C12 C13 110.5(8) . . ?
O2 C12 H12A 109.5 . . ?
C13 C12 H12A 109.5 . . ?
O2 C12 H12B 109.5 . . ?
C13 C12 H12B 109.5 . . ?
H12A C12 H12B 108.1 . . ?
C12 C13 H13A 109.5 . . ?
C12 C13 H13B 109.5 . . ?
H13A C13 H13B 109.5 . . ?
C12 C13 H13C 109.5 . . ?
H13A C13 H13C 109.5 . . ?
H13B C13 H13C 109.5 . . ?
O3 C14 C15 107.2(9) . . ?
O3 C14 H14A 110.3 . . ?
C15 C14 H14A 110.3 . . ?
O3 C14 H14B 110.3 . . ?
C15 C14 H14B 110.3 . . ?
H14A C14 H14B 108.5 . . ?
C14 C15 H15A 109.5 . . ?
C14 C15 H15B 109.5 . . ?
H15A C15 H15B 109.5 . . ?
C14 C15 H15C 109.5 . . ?
H15A C15 H15C 109.5 . . ?
H15B C15 H15C 109.5 . . ?

loop_
_geom_bond_atom_site_label_1
_geom_bond_atom_site_label_2
_geom_bond_distance
_geom_bond_site_symmetry_2
_geom_bond_publ_flag
S1 O4 1.397(8) . ?
S1 O5 1.410(8) . ?
S1 F1 1.570(7) . ?
S1 C8 1.671(8) . ?
O1 C7 1.238(10) . ?
O2 C4 1.373(10) . ?
O2 C12 1.410(11) . ?
O3 C3 1.361(10) . ?
O3 C14 1.445(11) . ?
N1 C9 1.326(11) . ?
N1 C10 1.459(11) . ?
N1 C11 1.489(12) . ?
C1 C2 1.353(13) . ?
C1 C6 1.383(13) . ?
C1 H1 0.9300 . ?
C2 C3 1.395(13) . ?
C2 H2 0.9300 . ?
C3 C4 1.376(13) . ?
C4 C5 1.386(12) . ?
C5 C6 1.401(12) . ?
C5 H5 0.9300 . ?
C6 C7 1.474(12) . ?
C7 C8 1.509(12) . ?
C8 C9 1.394(12) . ?
C9 H9 0.9300 . ?
C10 H10A 0.9600 . ?
C10 H10B 0.9600 . ?
C10 H10C 0.9600 . ?
C11 H11A 0.9600 . ?
C11 H11B 0.9600 . ?
C11 H11C 0.9600 . ?
C12 C13 1.498(13) . ?
C12 H12A 0.9700 . ?
C12 H12B 0.9700 . ?
C13 H13A 0.9600 . ?
C13 H13B 0.9600 . ?
C13 H13C 0.9600 . ?
C14 C15 1.514(16) . ?
C14 H14A 0.9700 . ?
C14 H14B 0.9700 . ?
C15 H15A 0.9600 . ?
C15 H15B 0.9600 . ?
C15 H15C 0.9600 . ?

loop_
_geom_torsion_atom_site_label_1
_geom_torsion_atom_site_label_2
_geom_torsion_atom_site_label_3
_geom_torsion_atom_site_label_4
_geom_torsion
_geom_torsion_site_symmetry_1
_geom_torsion_site_symmetry_2
_geom_torsion_site_symmetry_3
_geom_torsion_site_symmetry_4
_geom_torsion_publ_flag
C6 C1 C2 C3 2.3(17) . . . . ?
C14 O3 C3 C4 179.1(8) . . . . ?
C14 O3 C3 C2 -3.0(13) . . . . ?
C1 C2 C3 O3 179.4(9) . . . . ?
C1 C2 C3 C4 -2.8(15) . . . . ?
C12 O2 C4 C3 -171.9(8) . . . . ?
C12 O2 C4 C5 7.8(12) . . . . ?
O3 C3 C4 O2 -2.2(12) . . . . ?
C2 C3 C4 O2 179.9(8) . . . . ?
O3 C3 C4 C5 178.1(7) . . . . ?
C2 C3 C4 C5 0.1(13) . . . . ?
O2 C4 C5 C6 -176.7(8) . . . . ?
C3 C4 C5 C6 3.0(13) . . . . ?
C2 C1 C6 C5 0.8(17) . . . . ?
C2 C1 C6 C7 171.9(9) . . . . ?
C4 C5 C6 C1 -3.5(14) . . . . ?
C4 C5 C6 C7 -174.9(8) . . . . ?
C1 C6 C7 O1 -151.4(10) . . . . ?
C5 C6 C7 O1 19.7(13) . . . . ?
C1 C6 C7 C8 28.4(13) . . . . ?
C5 C6 C7 C8 -160.5(8) . . . . ?
O1 C7 C8 C9 61.5(13) . . . . ?
C6 C7 C8 C9 -118.4(10) . . . . ?
O1 C7 C8 S1 -111.9(8) . . . . ?
C6 C7 C8 S1 68.3(10) . . . . ?
O4 S1 C8 C9 -156.0(8) . . . . ?
O5 S1 C8 C9 -20.0(9) . . . . ?
F1 S1 C8 C9 92.4(8) . . . . ?
O4 S1 C8 C7 18.2(9) . . . . ?
O5 S1 C8 C7 154.3(7) . . . . ?
F1 S1 C8 C7 -93.3(7) . . . . ?
C10 N1 C9 C8 4.2(15) . . . . ?
C11 N1 C9 C8 -177.7(10) . . . . ?
C7 C8 C9 N1 10.7(15) . . . . ?
S1 C8 C9 N1 -175.9(7) . . . . ?
C4 O2 C12 C13 175.9(8) . . . . ?
C3 O3 C14 C15 -175.4(9) . . . . ?
